data_1101057
loop_
_publ_author_name
'Salas, Juan M.'
'Quir\'os, Miguel'
'Abul Haj, Mohammad'
'Mag\'an, Rosa'
'Mar\'in, Clotilde'
'S\'achez-Moreno, Manuel'
'Faure, Ren\'e'

_publ_section_title
;
 Activity of Pt(II) and Ru(III) Triazolopyrimidine Complexes Against Parasites
 of the Genus Leishmania, Trypanosomas and Phytomonas
;
_journal_coden_ASTM MBADEI
_journal_issue 3
_journal_name_full 'Metal-Based Drugs'
_journal_page_first 119
_journal_page_last 124
_journal_paper_doi 10.1155/MBD.2001.119
_journal_volume 8
_journal_year 2001
_chemical_formula_sum 'C10 H12 Cl2 N8 O4 Pt'
_chemical_formula_weight 574.27
_space_group_IT_number 14
_symmetry_cell_setting monoclinic
_symmetry_space_group_name_Hall '-P 2yn'
_symmetry_space_group_name_H-M 'P 1 21/n 1'
_cell_angle_alpha 90.00
_cell_angle_beta 112.08(3)
_cell_angle_gamma 90.00
_cell_formula_units_Z 4
_cell_length_a 10.046(2)
_cell_length_b 13.354(3)
_cell_length_c 13.128(3)
_cell_measurement_temperature 297(2)
_cell_volume 1631.9(6)
_diffrn_ambient_temperature 297(2)
_exptl_crystal_density_diffrn 2.337
_cod_original_sg_symbol_H-M 'P 21/n'
_cod_database_code 1101057

loop_
_symmetry_equiv_pos_as_xyz
'x, y, z'
'-x+1/2, y+1/2, -z+1/2'
'-x, -y, -z'
'x-1/2, -y-1/2, z-1/2'

loop_
_atom_site_label
_atom_site_type_symbol
_atom_site_fract_x
_atom_site_fract_y
_atom_site_fract_z
_atom_site_U_iso_or_equiv
_atom_site_adp_type
_atom_site_occupancy
_atom_site_symmetry_multiplicity
_atom_site_calc_flag
_atom_site_refinement_flags
_atom_site_disorder_assembly
_atom_site_disorder_group
Pt Pt 0.10223(3) 0.002981(18) 0.19406(2) 0.01907(13) Uani 1 1 d . . .
Cl1 Cl 0.2125(2) -0.15063(13) 0.23659(18) 0.0287(4) Uani 1 1 d . . .
Cl2 Cl -0.1072(2) -0.05871(15) 0.19788(18) 0.0317(5) Uani 1 1 d . . .
N1A N 0.4177(8) 0.1308(6) 0.0954(6) 0.0358(17) Uani 1 1 d . . .
C2A C 0.2972(10) 0.0870(7) 0.0841(7) 0.0334(19) Uani 1 1 d . . .
H2A H 0.2283 0.0715 0.0155 0.040 Uiso 1 1 d R . .
N3A N 0.2783(7) 0.0650(5) 0.1798(5) 0.0240(14) Uani 1 1 d . . .
C3AA C 0.3974(8) 0.0996(5) 0.2566(6) 0.0198(15) Uani 1 1 d . . .
N4A N 0.4379(8) 0.1013(5) 0.3675(6) 0.0282(15) Uani 1 1 d . . .
H4A H 0.3841 0.0767 0.3991 0.034 Uiso 1 1 d R . .
C5A C 0.5674(9) 0.1436(6) 0.4268(6) 0.0264(17) Uani 1 1 d . . .
H5A H 0.5968 0.1456 0.5030 0.032 Uiso 1 1 d R . .
C6A C 0.6554(9) 0.1830(6) 0.3805(8) 0.0311(19) Uani 1 1 d . . .
H6A H 0.7418 0.2117 0.4258 0.037 Uiso 1 1 d R . .
C7A C 0.6204(9) 0.1821(6) 0.2638(8) 0.0314(19) Uani 1 1 d . . .
O7A O 0.6888(7) 0.2128(5) 0.2116(6) 0.0436(16) Uani 1 1 d . . .
N8A N 0.4797(8) 0.1400(5) 0.2079(6) 0.0286(15) Uani 1 1 d . . .
N1B N -0.1092(7) 0.2756(5) 0.0757(5) 0.0238(14) Uani 1 1 d . . .
C2B C -0.0637(8) 0.1855(5) 0.0669(7) 0.0256(17) Uani 1 1 d . . .
H2B H -0.0807 0.1553 -0.0007 0.031 Uiso 1 1 d R . .
N3B N 0.0107(7) 0.1391(5) 0.1646(5) 0.0230(13) Uani 1 1 d . . .
C3AB C 0.0078(8) 0.2053(5) 0.2402(6) 0.0196(14) Uani 1 1 d . . .
N4B N 0.0607(7) 0.2013(4) 0.3504(5) 0.0225(13) Uani 1 1 d . . .
H4B H 0.1060 0.1492 0.3845 0.027 Uiso 1 1 d R . .
C5B C 0.0411(8) 0.2819(6) 0.4071(6) 0.0238(16) Uani 1 1 d . . .
H5B H 0.0774 0.2791 0.4835 0.029 Uiso 1 1 d R . .
C6B C -0.0288(9) 0.3656(6) 0.3571(7) 0.0245(16) Uani 1 1 d . . .
H6B H -0.0403 0.4182 0.3996 0.029 Uiso 1 1 d R . .
C7B C -0.0859(8) 0.3747(5) 0.2386(6) 0.0170(14) Uani 1 1 d . . .
O7B O -0.1468(6) 0.4471(4) 0.1834(4) 0.0264(12) Uani 1 1 d . . .
N8B N -0.0618(6) 0.2878(4) 0.1879(5) 0.0180(12) Uani 1 1 d . . .
O1W O 0.2365(7) 0.0431(4) 0.4576(5) 0.0300(13) Uani 1 1 d D . .
H11W H 0.265(11) 0.028(8) 0.526(2) 0.036 Uiso 1 1 d D . .
H12W H 0.174(8) -0.002(5) 0.453(10) 0.036 Uiso 1 1 d D . .
O2W O 0.0306(13) -0.1032(10) 0.4471(8) 0.091(4) Uani 1 1 d D . .
H21W H 0.012(18) -0.066(12) 0.494(11) 0.110 Uiso 1 1 d D . .
H22W H -0.012(16) -0.100(13) 0.3768(18) 0.110 Uiso 1 1 d D . .

loop_
_atom_site_aniso_label
_atom_site_aniso_U_11
_atom_site_aniso_U_22
_atom_site_aniso_U_33
_atom_site_aniso_U_23
_atom_site_aniso_U_13
_atom_site_aniso_U_12
Pt 0.01844(19) 0.01414(19) 0.0247(2) -0.00248(10) 0.00819(13) -0.00202(9)
Cl1 0.0288(10) 0.0169(9) 0.0396(11) 0.0005(7) 0.0119(9) 0.0042(7)
Cl2 0.0258(10) 0.0281(10) 0.0404(12) 0.0024(8) 0.0112(9) -0.0057(8)
N1A 0.034(4) 0.046(5) 0.027(4) 0.007(3) 0.012(3) -0.004(3)
C2A 0.029(5) 0.038(5) 0.031(4) 0.009(4) 0.009(4) 0.002(4)
N3A 0.026(3) 0.022(3) 0.023(3) 0.004(3) 0.008(3) -0.003(3)
C3AA 0.019(4) 0.016(3) 0.025(4) 0.003(3) 0.010(3) 0.000(3)
N4A 0.032(4) 0.022(3) 0.032(4) 0.000(3) 0.013(3) 0.005(3)
C5A 0.028(4) 0.030(4) 0.016(4) -0.005(3) 0.003(3) 0.004(3)
C6A 0.027(4) 0.020(4) 0.042(5) -0.009(3) 0.009(4) -0.004(3)
C7A 0.021(4) 0.028(4) 0.045(5) -0.003(4) 0.012(4) -0.003(3)
O7A 0.039(4) 0.044(4) 0.057(4) -0.006(3) 0.028(3) -0.015(3)
N8A 0.028(4) 0.026(3) 0.033(4) 0.002(3) 0.013(3) 0.000(3)
N1B 0.029(4) 0.019(3) 0.020(3) -0.001(2) 0.005(3) -0.001(3)
C2B 0.029(4) 0.014(3) 0.028(4) 0.003(3) 0.005(3) 0.000(3)
N3B 0.024(3) 0.018(3) 0.026(3) -0.005(3) 0.008(3) -0.004(2)
C3AB 0.018(4) 0.019(3) 0.026(4) -0.001(3) 0.012(3) 0.001(3)
N4B 0.026(3) 0.012(3) 0.025(3) 0.002(2) 0.004(3) -0.004(2)
C5B 0.025(4) 0.026(4) 0.016(4) -0.003(3) 0.003(3) -0.005(3)
C6B 0.026(4) 0.019(4) 0.033(4) -0.004(3) 0.015(3) -0.006(3)
C7B 0.016(3) 0.013(3) 0.022(4) -0.001(3) 0.008(3) -0.004(2)
O7B 0.039(3) 0.010(2) 0.029(3) 0.004(2) 0.012(3) 0.006(2)
N8B 0.020(3) 0.013(3) 0.019(3) 0.002(2) 0.004(2) 0.003(2)
O1W 0.034(3) 0.026(3) 0.024(3) -0.001(2) 0.005(3) -0.007(2)
O2W 0.082(7) 0.118(9) 0.049(6) 0.033(6) -0.003(5) -0.044(7)

loop_
_geom_bond_atom_site_label_1
_geom_bond_atom_site_label_2
_geom_bond_distance
_geom_bond_site_symmetry_2
_geom_bond_publ_flag
Pt N3B 2.008(6) . ?
Pt N3A 2.025(7) . ?
Pt Cl2 2.278(2) . ?
Pt Cl1 2.2981(18) . ?
N1A C2A 1.301(11) . ?
N1A N8A 1.376(10) . ?
C2A N3A 1.371(11) . ?
N3A C3AA 1.324(10) . ?
C3AA N8A 1.334(10) . ?
C3AA N4A 1.357(11) . ?
N4A C5A 1.363(10) . ?
C5A C6A 1.354(12) . ?
C6A C7A 1.437(13) . ?
C7A O7A 1.210(11) . ?
C7A N8A 1.439(10) . ?
N1B C2B 1.308(10) . ?
N1B N8B 1.377(9) . ?
C2B N3B 1.367(10) . ?
N3B C3AB 1.337(9) . ?
C3AB N4B 1.342(10) . ?
C3AB N8B 1.347(9) . ?
N4B C5B 1.364(10) . ?
C5B C6B 1.351(11) . ?
C6B C7B 1.447(11) . ?
C7B O7B 1.225(9) . ?
C7B N8B 1.403(9) . ?
